data_2227757
loop_
_publ_author_name
'Ren, Yuehong'
'Zhu, Ruitao'

_publ_section_title
;
 1,2-Dimethoxy-3-[(<i>E</i>)-2-nitroethenyl]benzene
;
_journal_coeditor_code LH5097
_journal_issue 9
_journal_name_full 'Acta Crystallographica Section E'
_journal_page_first o2249
_journal_paper_doi 10.1107/S1600536810030539
_journal_volume 66
_journal_year 2010
_chemical_formula_iupac 'C10 H11 N O4'
_chemical_formula_moiety 'C10 H11 N O4'
_chemical_formula_sum 'C10 H11 N O4'
_chemical_formula_weight 209.20
_chemical_name_systematic
;
1,2-Dimethoxy-3-[(<i>E</i>)-2-nitroethenyl]benzene
;
_space_group_IT_number 14
_symmetry_cell_setting monoclinic
_symmetry_space_group_name_Hall '-P 2ybc'
_symmetry_space_group_name_H-M 'P 1 21/c 1'
_atom_sites_solution_hydrogens geom
_atom_sites_solution_primary direct
_atom_sites_solution_secondary difmap
_audit_creation_method SHELXL-97
_cell_angle_alpha 90.00
_cell_angle_beta 97.0380(10)
_cell_angle_gamma 90.00
_cell_formula_units_Z 4
_cell_length_a 5.3558(7)
_cell_length_b 13.5897(11)
_cell_length_c 14.2646(12)
_cell_measurement_reflns_used 1678
_cell_measurement_temperature 296(2)
_cell_measurement_theta_max 25.543
_cell_measurement_theta_min 2.998
_cell_volume 1030.41(18)
_computing_cell_refinement 'SAINT (Bruker, 2007)'
_computing_data_collection 'APEX2 (Bruker, 2007)'
_computing_data_reduction 'SAINT (Bruker, 2007)'
_computing_molecular_graphics 'SHELXTL (Sheldrick, 2008)'
_computing_publication_material 'SHELXTL (Sheldrick, 2008)'
_computing_structure_refinement 'SHELXL97 (Sheldrick, 2008)'
_computing_structure_solution 'SHELXS97 (Sheldrick, 2008)'
_diffrn_ambient_temperature 296(2)
_diffrn_measured_fraction_theta_full 0.986
_diffrn_measured_fraction_theta_max 0.986
_diffrn_measurement_device_type 'Bruker APEXII CCD'
_diffrn_measurement_method '\f and \w scans'
_diffrn_radiation_monochromator graphite
_diffrn_radiation_source 'fine-focus sealed tube'
_diffrn_radiation_type MoK\a
_diffrn_radiation_wavelength 0.71073
_diffrn_reflns_av_R_equivalents 0.0349
_diffrn_reflns_av_sigmaI/netI 0.0415
_diffrn_reflns_limit_h_max 6
_diffrn_reflns_limit_h_min -6
_diffrn_reflns_limit_k_max 15
_diffrn_reflns_limit_k_min -16
_diffrn_reflns_limit_l_max 16
_diffrn_reflns_limit_l_min -15
_diffrn_reflns_number 4852
_diffrn_reflns_theta_full 25.02
_diffrn_reflns_theta_max 25.02
_diffrn_reflns_theta_min 2.08
_diffrn_standards_number 0
_exptl_absorpt_coefficient_mu 0.105
_exptl_absorpt_correction_T_max 0.9651
_exptl_absorpt_correction_T_min 0.9611
_exptl_absorpt_correction_type multi-scan
_exptl_absorpt_process_details '(SADABS; Sheldrick, 1996)'
_exptl_crystal_colour Colorless
_exptl_crystal_density_diffrn 1.349
_exptl_crystal_density_method 'not measured'
_exptl_crystal_description flake
_exptl_crystal_F_000 440
_exptl_crystal_size_max 0.38
_exptl_crystal_size_mid 0.35
_exptl_crystal_size_min 0.34
_refine_diff_density_max 0.407
_refine_diff_density_min -0.414
_refine_ls_extinction_coef 0.17(3)
_refine_ls_extinction_expression Fc^*^=kFc[1+0.001xFc^2^\l^3^/sin(2\q)]^-1/4^
_refine_ls_extinction_method 'SHELXL97 (Sheldrick, 2008)'
_refine_ls_goodness_of_fit_ref 1.144
_refine_ls_hydrogen_treatment constr
_refine_ls_matrix_type full
_refine_ls_number_parameters 139
_refine_ls_number_reflns 1798
_refine_ls_number_restraints 0
_refine_ls_restrained_S_all 1.144
_refine_ls_R_factor_all 0.0837
_refine_ls_R_factor_gt 0.0580
_refine_ls_shift/su_max 0.000
_refine_ls_shift/su_mean 0.000
_refine_ls_structure_factor_coef Fsqd
_refine_ls_weighting_details 'calc w=1/[\s^2^(Fo^2^)+(0.1507P)^2^] where P=(Fo^2^+2Fc^2^)/3'
_refine_ls_weighting_scheme calc
_refine_ls_wR_factor_gt 0.1690
_refine_ls_wR_factor_ref 0.2258
_reflns_number_gt 1351
_reflns_number_total 1798
_reflns_threshold_expression I>2\s(I)
_cod_data_source_file lh5097.cif
_cod_data_source_block I
_cod_original_sg_symbol_H-M 'P 21/c'
_cod_database_code 2227757
_cod_database_fobs_code 2227757

loop_
_symmetry_equiv_pos_as_xyz
'x, y, z'
'-x, y+1/2, -z+1/2'
'-x, -y, -z'
'x, -y-1/2, z-1/2'

loop_
_atom_site_type_symbol
_atom_site_label
_atom_site_fract_x
_atom_site_fract_y
_atom_site_fract_z
_atom_site_U_iso_or_equiv
_atom_site_adp_type
_atom_site_calc_flag
_atom_site_refinement_flags
_atom_site_occupancy
_atom_site_disorder_assembly
_atom_site_disorder_group
N N1 0.8816(4) 0.34090(16) 0.43863(15) 0.0521(7) Uani d . 1 . .
O O1 1.0954(4) 0.35541(16) 0.47743(16) 0.0740(7) Uani d . 1 . .
O O2 0.7912(4) 0.25907(15) 0.42869(17) 0.0818(8) Uani d . 1 . .
O O3 0.1183(3) 0.38811(12) 0.21248(12) 0.0532(6) Uani d . 1 . .
O O4 -0.2003(3) 0.53204(13) 0.14689(13) 0.0581(6) Uani d . 1 . .
C C1 0.7376(5) 0.4265(2) 0.40583(19) 0.0544(7) Uani d . 1 . .
H H1A 0.7990 0.4887 0.4234 0.065 Uiso calc R 1 . .
C C2 0.5216(5) 0.4187(2) 0.35173(16) 0.0503(7) Uani d . 1 . .
H H2 0.4684 0.3556 0.3335 0.060 Uiso calc R 1 . .
C C3 0.3580(4) 0.50020(18) 0.31776(16) 0.0454(7) Uani d . 1 . .
C C4 0.1580(4) 0.48261(15) 0.24744(16) 0.0439(7) Uani d . 1 . .
C C5 -0.0092(4) 0.55801(18) 0.21569(17) 0.0470(7) Uani d . 1 . .
C C6 0.0260(5) 0.65146(18) 0.2532(2) 0.0532(7) Uani d . 1 . .
H H6 -0.0844 0.7019 0.2324 0.064 Uiso calc R 1 . .
C C7 0.2273(5) 0.6697(2) 0.3224(2) 0.0583(8) Uani d . 1 . .
H H7 0.2515 0.7328 0.3470 0.070 Uiso calc R 1 . .
C C8 0.3908(5) 0.5959(2) 0.35469(18) 0.0546(7) Uani d . 1 . .
H H8 0.5237 0.6092 0.4012 0.066 Uiso calc R 1 . .
C C9 0.2010(7) 0.3753(2) 0.1216(2) 0.0716(9) Uani d . 1 . .
H H9A 0.1121 0.4202 0.0774 0.107 Uiso calc R 1 . .
H H9B 0.1682 0.3090 0.1005 0.107 Uiso calc R 1 . .
H H9C 0.3783 0.3882 0.1259 0.107 Uiso calc R 1 . .
C C10 -0.3741(5) 0.6077(2) 0.11368(19) 0.0605(8) Uani d . 1 . .
H H10A -0.4538 0.6327 0.1655 0.091 Uiso calc R 1 . .
H H10B -0.4994 0.5811 0.0666 0.091 Uiso calc R 1 . .
H H10C -0.2858 0.6600 0.0867 0.091 Uiso calc R 1 . .

loop_
_atom_site_aniso_label
_atom_site_aniso_U_11
_atom_site_aniso_U_22
_atom_site_aniso_U_33
_atom_site_aniso_U_12
_atom_site_aniso_U_13
_atom_site_aniso_U_23
N1 0.0511(13) 0.0521(13) 0.0517(13) 0.0009(9) 0.0004(10) 0.0000(9)
O1 0.0514(13) 0.0756(14) 0.0899(16) -0.0045(9) -0.0114(11) 0.0064(11)
O2 0.0785(14) 0.0510(13) 0.1072(18) -0.0008(11) -0.0232(12) -0.0064(11)
O3 0.0637(12) 0.0361(10) 0.0589(11) -0.0052(7) 0.0039(8) -0.0025(7)
O4 0.0527(11) 0.0494(12) 0.0677(12) 0.0033(8) -0.0113(9) -0.0026(8)
C1 0.0542(16) 0.0471(15) 0.0607(15) -0.0005(11) 0.0027(12) 0.0022(12)
C2 0.0519(15) 0.0492(15) 0.0498(14) -0.0010(11) 0.0064(11) -0.0013(11)
C3 0.0460(13) 0.0461(14) 0.0443(12) 0.0015(10) 0.0064(10) 0.0018(10)
C4 0.0498(13) 0.0343(13) 0.0484(13) -0.0022(9) 0.0097(11) 0.0010(9)
C5 0.0473(14) 0.0442(14) 0.0497(13) 0.0013(10) 0.0064(11) 0.0017(10)
C6 0.0563(16) 0.0438(15) 0.0592(15) 0.0077(10) 0.0061(12) -0.0032(11)
C7 0.0644(18) 0.0476(15) 0.0614(16) 0.0029(12) 0.0023(13) -0.0131(11)
C8 0.0543(15) 0.0543(16) 0.0542(15) -0.0005(12) 0.0029(11) -0.0100(12)
C9 0.093(2) 0.0542(17) 0.0689(19) -0.0040(15) 0.0134(16) -0.0164(14)
C10 0.0549(16) 0.0626(18) 0.0621(17) 0.0057(13) -0.0009(13) 0.0123(13)

loop_
_atom_type_symbol
_atom_type_description
_atom_type_scat_dispersion_real
_atom_type_scat_dispersion_imag
_atom_type_scat_source
C C 0.0033 0.0016 'International Tables Vol C Tables 4.2.6.8 and 6.1.1.4'
H H 0.0000 0.0000 'International Tables Vol C Tables 4.2.6.8 and 6.1.1.4'
N N 0.0061 0.0033 'International Tables Vol C Tables 4.2.6.8 and 6.1.1.4'
O O 0.0106 0.0060 'International Tables Vol C Tables 4.2.6.8 and 6.1.1.4'

loop_
_geom_angle_atom_site_label_1
_geom_angle_atom_site_label_2
_geom_angle_atom_site_label_3
_geom_angle_site_symmetry_1
_geom_angle_site_symmetry_3
_geom_angle
_geom_angle_publ_flag
O2 N1 O1 . . 122.5(2) ?
O2 N1 C1 . . 120.7(2) ?
O1 N1 C1 . . 116.7(2) ?
C4 O3 C9 . . 112.83(19) ?
C5 O4 C10 . . 116.8(2) ?
C2 C1 N1 . . 121.5(2) ?
C2 C1 H1A . . 119.2 ?
N1 C1 H1A . . 119.2 ?
C1 C2 C3 . . 125.7(2) ?
C1 C2 H2 . . 117.1 ?
C3 C2 H2 . . 117.1 ?
C4 C3 C8 . . 118.5(2) ?
C4 C3 C2 . . 119.1(2) ?
C8 C3 C2 . . 122.4(2) ?
O3 C4 C3 . . 119.2(2) ?
O3 C4 C5 . . 119.9(2) ?
C3 C4 C5 . . 120.8(2) ?
O4 C5 C6 . . 124.5(2) ?
O4 C5 C4 . . 115.7(2) ?
C6 C5 C4 . . 119.7(2) ?
C5 C6 C7 . . 119.7(2) ?
C5 C6 H6 . . 120.1 ?
C7 C6 H6 . . 120.1 ?
C8 C7 C6 . . 120.9(2) ?
C8 C7 H7 . . 119.5 ?
C6 C7 H7 . . 119.5 ?
C7 C8 C3 . . 120.3(2) ?
C7 C8 H8 . . 119.8 ?
C3 C8 H8 . . 119.8 ?
O3 C9 H9A . . 109.5 ?
O3 C9 H9B . . 109.5 ?
H9A C9 H9B . . 109.5 ?
O3 C9 H9C . . 109.5 ?
H9A C9 H9C . . 109.5 ?
H9B C9 H9C . . 109.5 ?
O4 C10 H10A . . 109.5 ?
O4 C10 H10B . . 109.5 ?
H10A C10 H10B . . 109.5 ?
O4 C10 H10C . . 109.5 ?
H10A C10 H10C . . 109.5 ?
H10B C10 H10C . . 109.5 ?

loop_
_geom_bond_atom_site_label_1
_geom_bond_atom_site_label_2
_geom_bond_site_symmetry_2
_geom_bond_distance
_geom_bond_publ_flag
N1 O2 . 1.214(3) ?
N1 O1 . 1.225(3) ?
N1 C1 . 1.442(3) ?
O3 C4 . 1.385(3) ?
O3 C9 . 1.431(3) ?
O4 C5 . 1.375(3) ?
O4 C10 . 1.428(3) ?
C1 C2 . 1.314(3) ?
C1 H1A . 0.9300 ?
C2 C3 . 1.458(4) ?
C2 H2 . 0.9300 ?
C3 C4 . 1.395(3) ?
C3 C8 . 1.406(4) ?
C4 C5 . 1.399(3) ?
C5 C6 . 1.382(3) ?
C6 C7 . 1.391(4) ?
C6 H6 . 0.9300 ?
C7 C8 . 1.374(4) ?
C7 H7 . 0.9300 ?
C8 H8 . 0.9300 ?
C9 H9A . 0.9600 ?
C9 H9B . 0.9600 ?
C9 H9C . 0.9600 ?
C10 H10A . 0.9600 ?
C10 H10B . 0.9600 ?
C10 H10C . 0.9600 ?

loop_
_geom_torsion_atom_site_label_1
_geom_torsion_atom_site_label_2
_geom_torsion_atom_site_label_3
_geom_torsion_atom_site_label_4
_geom_torsion_site_symmetry_1
_geom_torsion_site_symmetry_2
_geom_torsion_site_symmetry_3
_geom_torsion_site_symmetry_4
_geom_torsion
_geom_torsion_publ_flag
O2 N1 C1 C2 . . . . -10.7(4) ?
O1 N1 C1 C2 . . . . 170.1(2) ?
N1 C1 C2 C3 . . . . 177.7(2) ?
C1 C2 C3 C4 . . . . 168.5(2) ?
C1 C2 C3 C8 . . . . -12.9(4) ?
C9 O3 C4 C3 . . . . -103.4(3) ?
C9 O3 C4 C5 . . . . 79.9(3) ?
C8 C3 C4 O3 . . . . -177.9(2) ?
C2 C3 C4 O3 . . . . 0.7(3) ?
C8 C3 C4 C5 . . . . -1.3(3) ?
C2 C3 C4 C5 . . . . 177.4(2) ?
C10 O4 C5 C6 . . . . -0.7(4) ?
C10 O4 C5 C4 . . . . 179.7(2) ?
O3 C4 C5 O4 . . . . -2.8(3) ?
C3 C4 C5 O4 . . . . -179.41(19) ?
O3 C4 C5 C6 . . . . 177.7(2) ?
C3 C4 C5 C6 . . . . 1.0(4) ?
O4 C5 C6 C7 . . . . -179.6(2) ?
C4 C5 C6 C7 . . . . -0.1(4) ?
C5 C6 C7 C8 . . . . -0.6(4) ?
C6 C7 C8 C3 . . . . 0.4(4) ?
C4 C3 C8 C7 . . . . 0.5(4) ?
C2 C3 C8 C7 . . . . -178.1(2) ?

loop_
_cod_related_entry_id
_cod_related_entry_database
_cod_related_entry_code
1 ChemSpider 4528658
